data_2020461
loop_
_publ_author_name
'Hern\'andez-T\'ellez, Guadalupe'
'Moreno, Gloria E.'
'Bern\`es, Sylvain'
'Mendoza, Angel'
'Portillo, Oscar'
'Sharma, Pankaj'
'Guti\'errez, Ren\'e'

_publ_section_title
;
 Crystal structures of ten enantiopure Schiff bases bearing a naphthyl
 group
;
_journal_coeditor_code HB7571
_journal_issue 4
_journal_name_full 'Acta Crystallographica Section E Crystallographic Communications'
_journal_page_first 583
_journal_paper_doi 10.1107/S2056989016004692
_journal_volume 72
_journal_year 2016
_chemical_formula_iupac 'C21 H19 N'
_chemical_formula_moiety 'C21 H19 N'
_chemical_formula_sum 'C21 H19 N'
_chemical_formula_weight 285.37
_chemical_melting_point 359
_chemical_name_systematic
;
(<i>S</i>)-(--)-2-{[(1,2,3,4-Tetrahydronaphthalen-1-yl)imino]methyl}naphthalene
;
_space_group_crystal_system monoclinic
_space_group_IT_number 4
_space_group_name_Hall 'P 2yb'
_space_group_name_H-M_alt 'P 1 21 1'
_symmetry_space_group_name_Hall 'P 2yb'
_symmetry_space_group_name_H-M 'P 1 21 1'
_atom_sites_solution_hydrogens geom
_atom_sites_solution_primary direct
_atom_sites_solution_secondary difmap
_audit_creation_method SHELXL-2014/7
_cell_angle_alpha 90
_cell_angle_beta 92.682(16)
_cell_angle_gamma 90
_cell_formula_units_Z 2
_cell_length_a 7.7571(13)
_cell_length_b 5.9246(10)
_cell_length_c 17.820(4)
_cell_measurement_reflns_used 2340
_cell_measurement_temperature 298(2)
_cell_measurement_theta_max 24.8170
_cell_measurement_theta_min 3.3940
_cell_volume 818.1(3)
_computing_cell_refinement
;
CrysAlis PRO (Agilent, 2013)
;
_computing_data_collection
;
CrysAlis PRO (Agilent, 2013)
;
_computing_data_reduction
;
CrysAlis PRO (Agilent, 2013)
;
_computing_molecular_graphics
;
SHELXTL (Sheldrick, 2008)
;
_computing_publication_material
;
<i>CifTab</i> (Sheldrick, 2015)
;
_computing_structure_refinement
;
SHELXL2014 (Sheldrick, 2015)
;
_computing_structure_solution
;
SHELXS2013 (Sheldrick, 2008)
;
_diffrn_ambient_temperature 298(2)
_diffrn_measured_fraction_theta_full 0.997
_diffrn_measured_fraction_theta_max 0.997
_diffrn_measurement_device 'four-circle diffractometer'
_diffrn_measurement_device_type 'Agilent Xcalibur Atlas Gemini'
_diffrn_measurement_method '\w scans'
_diffrn_radiation_monochromator graphite
_diffrn_radiation_type MoK\a
_diffrn_radiation_wavelength 0.7107
_diffrn_reflns_av_R_equivalents 0.0812
_diffrn_reflns_limit_h_max 9
_diffrn_reflns_limit_h_min -9
_diffrn_reflns_limit_k_max 7
_diffrn_reflns_limit_k_min -7
_diffrn_reflns_limit_l_max 21
_diffrn_reflns_limit_l_min -21
_diffrn_reflns_number 15266
_diffrn_reflns_theta_full 25.022
_diffrn_reflns_theta_max 25.022
_diffrn_reflns_theta_min 3.404
_exptl_absorpt_coefficient_mu 0.067
_exptl_absorpt_correction_T_max 0.983
_exptl_absorpt_correction_T_min 0.857
_exptl_absorpt_correction_type analytical
_exptl_absorpt_process_details
;
(CrysAlis PRO; Agilent, 2013)
;
_exptl_crystal_colour colorless
_exptl_crystal_density_diffrn 1.159
_exptl_crystal_description plate
_exptl_crystal_F_000 304
_exptl_crystal_size_max 0.8818
_exptl_crystal_size_mid 0.4267
_exptl_crystal_size_min 0.0798
_refine_diff_density_max 0.213
_refine_diff_density_min -0.187
_refine_ls_extinction_method none
_refine_ls_goodness_of_fit_ref 1.442
_refine_ls_hydrogen_treatment constr
_refine_ls_matrix_type full
_refine_ls_number_constraints 0
_refine_ls_number_parameters 199
_refine_ls_number_reflns 2884
_refine_ls_number_restraints 1
_refine_ls_restrained_S_all 1.441
_refine_ls_R_factor_all 0.1080
_refine_ls_R_factor_gt 0.0691
_refine_ls_shift/su_max 0.000
_refine_ls_shift/su_mean 0.000
_refine_ls_structure_factor_coef Fsqd
_refine_ls_weighting_details 'w=1/[\s^2^(Fo^2^)+(0.0500P)^2^] where P=(Fo^2^+2Fc^2^)/3'
_refine_ls_weighting_scheme calc
_refine_ls_wR_factor_gt 0.1566
_refine_ls_wR_factor_ref 0.1751
_reflns_number_gt 1822
_reflns_number_total 2884
_reflns_threshold_expression 'I > 2\s(I)'
_cod_data_source_file hb7571sup1.cif
_cod_data_source_block 9
_cod_original_cell_volume 818.1(2)
_cod_database_code 2020461

loop_
_space_group_symop_operation_xyz
'x, y, z'
'-x, y+1/2, -z'

loop_
_atom_site_type_symbol
_atom_site_label
_atom_site_fract_x
_atom_site_fract_y
_atom_site_fract_z
_atom_site_U_iso_or_equiv
_atom_site_adp_type
_atom_site_calc_flag
_atom_site_occupancy
N N1 0.0570(5) 0.8729(8) 0.2802(2) 0.0759(12) Uani d 1
C C1 0.1450(5) 0.8980(8) 0.4110(2) 0.0520(11) Uani d 1
C C2 0.1520(5) 0.7961(7) 0.4795(2) 0.0513(11) Uani d 1
H H2A 0.0985 0.6570 0.4848 0.062 Uiso calc 1
C C3 0.2383(4) 0.8954(7) 0.5428(2) 0.0505(11) Uani d 1
C C4 0.2520(5) 0.7902(8) 0.6136(2) 0.0623(12) Uani d 1
H H4A 0.1981 0.6519 0.6203 0.075 Uiso calc 1
C C5 0.3425(6) 0.8863(10) 0.6725(3) 0.0746(14) Uani d 1
H H5A 0.3530 0.8119 0.7184 0.090 Uiso calc 1
C C6 0.4205(6) 1.0996(10) 0.6636(3) 0.0736(14) Uani d 1
H H6A 0.4812 1.1660 0.7041 0.088 Uiso calc 1
C C7 0.4077(5) 1.2086(9) 0.5965(3) 0.0659(13) Uani d 1
H H7A 0.4591 1.3493 0.5916 0.079 Uiso calc 1
C C8 0.3169(5) 1.1104(7) 0.5340(3) 0.0512(11) Uani d 1
C C9 0.3038(5) 1.2154(8) 0.4628(3) 0.0603(12) Uani d 1
H H9A 0.3530 1.3570 0.4567 0.072 Uiso calc 1
C C10 0.2213(6) 1.1146(7) 0.4033(3) 0.0576(12) Uani d 1
H H10A 0.2143 1.1874 0.3571 0.069 Uiso calc 1
C C11 0.0660(5) 0.7838(8) 0.3448(3) 0.0629(13) Uani d 1
H H11A 0.0206 0.6399 0.3506 0.075 Uiso calc 1
C C12 -0.0153(7) 0.7397(11) 0.2176(3) 0.0856(16) Uani d 1
H H12A -0.0539 0.5940 0.2368 0.103 Uiso calc 1
C C13 0.1227(7) 0.6994(13) 0.1637(3) 0.0904(17) Uani d 1
C C14 0.2407(10) 0.5324(18) 0.1776(4) 0.144(3) Uani d 1
H H14A 0.2306 0.4371 0.2186 0.173 Uiso calc 1
C C15 0.3808(14) 0.504(2) 0.1285(6) 0.181(6) Uani d 1
H H15A 0.4645 0.3940 0.1373 0.217 Uiso calc 1
C C16 0.3856(10) 0.641(3) 0.0708(6) 0.172(6) Uani d 1
H H16A 0.4749 0.6217 0.0383 0.206 Uiso calc 1
C C17 0.2684(12) 0.813(2) 0.0543(4) 0.159(4) Uani d 1
H H17A 0.2807 0.9044 0.0125 0.191 Uiso calc 1
C C18 0.1342(8) 0.8459(16) 0.1003(4) 0.116(2) Uani d 1
C C19 -0.0029(12) 1.0224(17) 0.0818(5) 0.147(3) Uani d 1
H H19A 0.0535 1.1620 0.0685 0.176 Uiso calc 1
H H19B -0.0722 0.9726 0.0382 0.176 Uiso calc 1
C C20 -0.1181(12) 1.0682(18) 0.1435(5) 0.142(3) Uani d 1
H H20A -0.0595 1.1677 0.1797 0.170 Uiso calc 1
H H20B -0.2203 1.1459 0.1235 0.170 Uiso calc 1
C C21 -0.1706(8) 0.8645(17) 0.1819(4) 0.125(3) Uani d 1
H H21A -0.2314 0.7657 0.1462 0.150 Uiso calc 1
H H21B -0.2493 0.9042 0.2205 0.150 Uiso calc 1

loop_
_atom_site_aniso_label
_atom_site_aniso_U_11
_atom_site_aniso_U_22
_atom_site_aniso_U_33
_atom_site_aniso_U_12
_atom_site_aniso_U_13
_atom_site_aniso_U_23
N1 0.075(3) 0.081(3) 0.073(3) -0.011(3) 0.006(2) -0.009(2)
C1 0.036(2) 0.048(3) 0.073(3) 0.003(2) 0.0109(19) 0.000(2)
C2 0.035(2) 0.037(3) 0.083(3) -0.0009(19) 0.011(2) 0.000(2)
C3 0.0297(19) 0.044(3) 0.078(3) 0.006(2) 0.0121(19) 0.000(2)
C4 0.053(2) 0.055(3) 0.080(3) 0.002(2) 0.012(2) 0.007(2)
C5 0.061(3) 0.086(4) 0.077(3) 0.011(3) 0.006(2) 0.005(3)
C6 0.049(3) 0.088(4) 0.084(3) 0.003(3) 0.000(2) -0.018(3)
C7 0.046(2) 0.056(3) 0.096(4) 0.000(3) 0.008(2) -0.016(3)
C8 0.034(2) 0.037(3) 0.083(3) 0.0043(19) 0.012(2) -0.007(2)
C9 0.044(2) 0.041(3) 0.097(4) 0.000(2) 0.017(2) -0.007(3)
C10 0.049(2) 0.047(3) 0.077(3) 0.004(2) 0.013(2) 0.006(2)
C11 0.045(2) 0.059(3) 0.086(3) -0.004(2) 0.012(2) -0.009(3)
C12 0.085(4) 0.096(4) 0.076(3) -0.018(3) 0.005(3) -0.011(3)
C13 0.070(3) 0.123(5) 0.079(4) -0.018(4) 0.001(3) -0.021(4)
C14 0.094(5) 0.217(10) 0.119(6) 0.019(7) -0.014(5) -0.054(6)
C15 0.122(8) 0.273(16) 0.143(8) 0.033(9) -0.043(8) -0.053(10)
C16 0.072(5) 0.298(17) 0.145(8) 0.019(7) 0.000(6) -0.093(10)
C17 0.120(6) 0.242(13) 0.117(6) -0.059(8) 0.031(5) -0.036(7)
C18 0.090(4) 0.170(7) 0.089(4) -0.026(5) 0.020(4) -0.044(5)
C19 0.157(7) 0.144(7) 0.143(7) 0.001(7) 0.042(6) 0.017(6)
C20 0.146(7) 0.152(8) 0.128(6) 0.013(7) 0.004(6) -0.005(6)
C21 0.085(4) 0.160(8) 0.130(5) 0.001(5) 0.003(4) -0.029(6)

loop_
_atom_type_symbol
_atom_type_description
_atom_type_scat_dispersion_real
_atom_type_scat_dispersion_imag
_atom_type_scat_source
C C 0.0033 0.0016 'International Tables Vol C Tables 4.2.6.8 and 6.1.1.4'
H H 0.0000 0.0000 'International Tables Vol C Tables 4.2.6.8 and 6.1.1.4'
N N 0.0061 0.0033 'International Tables Vol C Tables 4.2.6.8 and 6.1.1.4'

loop_
_exptl_crystal_face_index_h
_exptl_crystal_face_index_k
_exptl_crystal_face_index_l
_exptl_crystal_face_perp_dist
0 1 25 0.0658
0 -1 -25 0.0140
-11 0 -3 0.2149
-4 7 -10 0.4361
-8 -6 5 0.3156
9 -4 8 0.1791
0 -8 10 0.3437
4 7 -8 0.4568
0 0 25 0.0653
-2 0 -24 0.0419
11 1 0 0.1990
1 0 -25 0.0192
-5 -1 -22 0.0903
-7 0 20 0.1641

loop_
_geom_angle_atom_site_label_1
_geom_angle_atom_site_label_2
_geom_angle_atom_site_label_3
_geom_angle
C11 N1 C12 118.2(5)
C2 C1 C10 119.2(4)
C2 C1 C11 120.9(4)
C10 C1 C11 119.9(4)
C1 C2 C3 121.9(4)
C1 C2 H2A 119.0
C3 C2 H2A 119.0
C4 C3 C2 123.0(4)
C4 C3 C8 118.7(4)
C2 C3 C8 118.3(4)
C5 C4 C3 121.4(5)
C5 C4 H4A 119.3
C3 C4 H4A 119.3
C4 C5 C6 119.8(5)
C4 C5 H5A 120.1
C6 C5 H5A 120.1
C7 C6 C5 120.6(5)
C7 C6 H6A 119.7
C5 C6 H6A 119.7
C6 C7 C8 120.7(5)
C6 C7 H7A 119.6
C8 C7 H7A 119.6
C9 C8 C7 122.6(5)
C9 C8 C3 118.6(4)
C7 C8 C3 118.8(4)
C10 C9 C8 121.4(5)
C10 C9 H9A 119.3
C8 C9 H9A 119.3
C9 C10 C1 120.5(4)
C9 C10 H10A 119.8
C1 C10 H10A 119.8
N1 C11 C1 122.8(5)
N1 C11 H11A 118.6
C1 C11 H11A 118.6
N1 C12 C13 108.5(4)
N1 C12 C21 109.0(5)
C13 C12 C21 112.6(5)
N1 C12 H12A 108.9
C13 C12 H12A 108.9
C21 C12 H12A 108.9
C14 C13 C18 121.2(7)
C14 C13 C12 119.7(7)
C18 C13 C12 119.0(7)
C13 C14 C15 119.6(9)
C13 C14 H14A 120.2
C15 C14 H14A 120.2
C16 C15 C14 117.2(11)
C16 C15 H15A 121.4
C14 C15 H15A 121.4
C15 C16 C17 125.2(11)
C15 C16 H16A 117.4
C17 C16 H16A 117.4
C18 C17 C16 119.2(10)
C18 C17 H17A 120.4
C16 C17 H17A 120.4
C17 C18 C13 117.6(9)
C17 C18 C19 120.8(9)
C13 C18 C19 121.4(6)
C20 C19 C18 114.0(7)
C20 C19 H19A 108.7
C18 C19 H19A 108.7
C20 C19 H19B 108.7
C18 C19 H19B 108.7
H19A C19 H19B 107.6
C21 C20 C19 113.0(8)
C21 C20 H20A 109.0
C19 C20 H20A 109.0
C21 C20 H20B 109.0
C19 C20 H20B 109.0
H20A C20 H20B 107.8
C20 C21 C12 111.4(6)
C20 C21 H21A 109.3
C12 C21 H21A 109.3
C20 C21 H21B 109.3
C12 C21 H21B 109.3
H21A C21 H21B 108.0

loop_
_geom_bond_atom_site_label_1
_geom_bond_atom_site_label_2
_geom_bond_distance
N1 C11 1.265(5)
N1 C12 1.457(6)
C1 C2 1.360(6)
C1 C10 1.422(6)
C1 C11 1.469(6)
C2 C3 1.413(5)
C2 H2A 0.9300
C3 C4 1.407(6)
C3 C8 1.424(6)
C4 C5 1.360(6)
C4 H4A 0.9300
C5 C6 1.413(8)
C5 H5A 0.9300
C6 C7 1.359(7)
C6 H6A 0.9300
C7 C8 1.415(6)
C7 H7A 0.9300
C8 C9 1.412(6)
C9 C10 1.352(6)
C9 H9A 0.9300
C10 H10A 0.9300
C11 H11A 0.9300
C12 C13 1.491(7)
C12 C21 1.527(9)
C12 H12A 0.9800
C13 C14 1.363(9)
C13 C18 1.430(9)
C14 C15 1.436(12)
C14 H14A 0.9300
C15 C16 1.312(14)
C15 H15A 0.9300
C16 C17 1.386(15)
C16 H16A 0.9300
C17 C18 1.369(9)
C17 H17A 0.9300
C18 C19 1.517(10)
C19 C20 1.475(10)
C19 H19A 0.9700
C19 H19B 0.9700
C20 C21 1.454(11)
C20 H20A 0.9700
C20 H20B 0.9700
C21 H21A 0.9700
C21 H21B 0.9700

loop_
_geom_torsion_atom_site_label_1
_geom_torsion_atom_site_label_2
_geom_torsion_atom_site_label_3
_geom_torsion_atom_site_label_4
_geom_torsion
C10 C1 C2 C3 -2.3(6)
C11 C1 C2 C3 175.3(3)
C1 C2 C3 C4 -177.9(4)
C1 C2 C3 C8 1.1(5)
C2 C3 C4 C5 177.1(4)
C8 C3 C4 C5 -2.0(6)
C3 C4 C5 C6 2.0(6)
C4 C5 C6 C7 -0.8(7)
C5 C6 C7 C8 -0.4(7)
C6 C7 C8 C9 -178.5(4)
C6 C7 C8 C3 0.3(6)
C4 C3 C8 C9 179.7(4)
C2 C3 C8 C9 0.6(5)
C4 C3 C8 C7 0.8(5)
C2 C3 C8 C7 -178.3(4)
C7 C8 C9 C10 177.7(4)
C3 C8 C9 C10 -1.1(6)
C8 C9 C10 C1 -0.1(6)
C2 C1 C10 C9 1.8(6)
C11 C1 C10 C9 -175.9(4)
C12 N1 C11 C1 176.6(4)
C2 C1 C11 N1 -180.0(4)
C10 C1 C11 N1 -2.3(6)
C11 N1 C12 C13 -115.5(6)
C11 N1 C12 C21 121.6(6)
N1 C12 C13 C14 80.6(7)
C21 C12 C13 C14 -158.7(6)
N1 C12 C13 C18 -95.9(6)
C21 C12 C13 C18 24.9(8)
C18 C13 C14 C15 0.9(10)
C12 C13 C14 C15 -175.5(7)
C13 C14 C15 C16 -1.4(13)
C14 C15 C16 C17 1.3(16)
C15 C16 C17 C18 -0.6(15)
C16 C17 C18 C13 0.0(11)
C16 C17 C18 C19 -176.3(7)
C14 C13 C18 C17 -0.2(9)
C12 C13 C18 C17 176.2(6)
C14 C13 C18 C19 176.1(6)
C12 C13 C18 C19 -7.5(8)
C17 C18 C19 C20 -168.6(7)
C13 C18 C19 C20 15.2(10)
C18 C19 C20 C21 -42.0(10)
C19 C20 C21 C12 61.1(9)
N1 C12 C21 C20 69.0(7)
C13 C12 C21 C20 -51.5(8)

_cod_database_fobs_code 2020461
